data_2225005
loop_
_publ_author_name
'Peng, Xi-Long'

_publ_section_title
;[6-(4-Bromophenyl)-2,2'-bipyridine-\k^2^<i>N</i>,<i>N</i>'](tricyclohexylphosphine-\k<i>P</i>)copper(I)
 tetrafluoridoborate
;
_journal_coeditor_code HG2631
_journal_issue 2
_journal_name_full 'Acta Crystallographica Section E'
_journal_page_first m219
_journal_paper_doi 10.1107/S1600536810002965
_journal_volume 66
_journal_year 2010
_chemical_formula_iupac '[Cu (C16 H11 Br N2) (C18 H33 P)] B F4'
_chemical_formula_sum 'C34 H44 B Br Cu F4 N2 P'
_chemical_formula_weight 741.94
_chemical_name_systematic
;
[6-(4-Bromophenyl)-2,2'-bipyridine-
\k^2^<i>N</i>,<i>N</i>'](tricyclohexylphosphine-\k<i>P</i>)copper(I)
tetrafluoridoborate
;
_space_group_IT_number 14
_symmetry_cell_setting monoclinic
_symmetry_space_group_name_Hall '-P 2yn'
_symmetry_space_group_name_H-M 'P 1 21/n 1'
_atom_sites_solution_hydrogens geom
_atom_sites_solution_primary direct
_atom_sites_solution_secondary difmap
_audit_creation_method SHELXL-97
_cell_angle_alpha 90.00
_cell_angle_beta 93.0100(10)
_cell_angle_gamma 90.00
_cell_formula_units_Z 4
_cell_length_a 9.8950(8)
_cell_length_b 20.2114(17)
_cell_length_c 17.3317(14)
_cell_measurement_reflns_used 892
_cell_measurement_temperature 293(2)
_cell_measurement_theta_max 25.8
_cell_measurement_theta_min 2.2
_cell_volume 3461.4(5)
_computing_cell_refinement 'SAINT (Bruker, 1998)'
_computing_data_collection 'SMART (Bruker, 1998)'
_computing_data_reduction 'SAINT (Bruker, 1998)'
_computing_molecular_graphics 'SHELXTL (Sheldrick, 2008)'
_computing_publication_material 'SHELXTL (Sheldrick, 2008)'
_computing_structure_refinement 'SHELXL97 (Sheldrick, 2008)'
_computing_structure_solution 'SHELXS97 (Sheldrick, 2008)'
_diffrn_ambient_temperature 298
_diffrn_measured_fraction_theta_full 0.978
_diffrn_measured_fraction_theta_max 0.949
_diffrn_measurement_device_type 'Bruker SMART CCD area-detector'
_diffrn_measurement_method 'phi and omega scans'
_diffrn_radiation_monochromator graphite
_diffrn_radiation_source 'fine-focus sealed tube'
_diffrn_radiation_type MoK\a
_diffrn_radiation_wavelength 0.71073
_diffrn_reflns_av_R_equivalents 0.0425
_diffrn_reflns_av_sigmaI/netI 0.0746
_diffrn_reflns_limit_h_max 13
_diffrn_reflns_limit_h_min -13
_diffrn_reflns_limit_k_max 26
_diffrn_reflns_limit_k_min -26
_diffrn_reflns_limit_l_max 21
_diffrn_reflns_limit_l_min -23
_diffrn_reflns_number 26011
_diffrn_reflns_theta_full 25.00
_diffrn_reflns_theta_max 28.28
_diffrn_reflns_theta_min 2.02
_exptl_absorpt_coefficient_mu 1.879
_exptl_absorpt_correction_T_max 0.687
_exptl_absorpt_correction_T_min 0.514
_exptl_absorpt_correction_type multi-scan
_exptl_absorpt_process_details '(SADABS; Bruker, 2001)'
_exptl_crystal_colour yellow
_exptl_crystal_density_diffrn 1.424
_exptl_crystal_density_method 'not measured'
_exptl_crystal_description block
_exptl_crystal_F_000 1528
_exptl_crystal_size_max 0.45
_exptl_crystal_size_mid 0.30
_exptl_crystal_size_min 0.20
_refine_diff_density_max 0.361
_refine_diff_density_min -0.698
_refine_ls_extinction_method none
_refine_ls_goodness_of_fit_ref 1.020
_refine_ls_hydrogen_treatment constr
_refine_ls_matrix_type full
_refine_ls_number_parameters 398
_refine_ls_number_reflns 8150
_refine_ls_number_restraints 0
_refine_ls_restrained_S_all 1.020
_refine_ls_R_factor_all 0.1058
_refine_ls_R_factor_gt 0.0506
_refine_ls_shift/su_max 0.012
_refine_ls_shift/su_mean 0.002
_refine_ls_structure_factor_coef Fsqd
_refine_ls_weighting_details 'calc w=1/[\s^2^(Fo^2^)+(0.0590P)^2^+1.0457P] where P=(Fo^2^+2Fc^2^)/3'
_refine_ls_weighting_scheme calc
_refine_ls_wR_factor_gt 0.1279
_refine_ls_wR_factor_ref 0.1509
_reflns_number_gt 4532
_reflns_number_total 8150
_reflns_threshold_expression I>2sigma(I)
_cod_data_source_file hg2631.cif
_cod_data_source_block I
_cod_original_sg_symbol_H-M 'P 21/n'
_cod_database_code 2225005
_cod_database_fobs_code 2225005

loop_
_symmetry_equiv_pos_as_xyz
'x, y, z'
'-x+1/2, y+1/2, -z+1/2'
'-x, -y, -z'
'x-1/2, -y-1/2, z-1/2'

loop_
_atom_site_type_symbol
_atom_site_label
_atom_site_fract_x
_atom_site_fract_y
_atom_site_fract_z
_atom_site_U_iso_or_equiv
_atom_site_adp_type
_atom_site_calc_flag
_atom_site_refinement_flags
_atom_site_occupancy
_atom_site_disorder_assembly
_atom_site_disorder_group
Cu Cu1 0.68710(4) 0.11177(2) 0.13751(2) 0.05341(15) Uani d . 1 . .
P P1 0.77547(9) 0.19570(4) 0.20113(5) 0.0467(2) Uani d . 1 . .
Br Br1 0.78459(6) 0.00217(4) 0.49674(3) 0.1190(3) Uani d . 1 . .
N N2 0.4943(3) 0.07131(12) 0.14102(15) 0.0469(6) Uani d . 1 . .
N N1 0.6442(3) 0.09700(14) 0.02248(16) 0.0542(7) Uani d . 1 . .
C C1 0.8915(5) 0.24251(19) 0.1413(3) 0.0848(14) Uani d . 1 . .
H H1A 0.9664 0.2341 0.1792 0.102 Uiso calc R 1 . .
C C2 0.9125(5) 0.3136(2) 0.1498(3) 0.0845(13) Uani d . 1 . .
H H2A 0.9489 0.3218 0.2020 0.101 Uiso calc R 1 . .
H H2B 0.8248 0.3350 0.1446 0.101 Uiso calc R 1 . .
C C3 1.0017(6) 0.3458(2) 0.0961(4) 0.117(2) Uani d . 1 . .
H H3A 0.9493 0.3805 0.0700 0.140 Uiso calc R 1 . .
H H3B 1.0730 0.3675 0.1272 0.140 Uiso calc R 1 . .
C C4 1.0649(6) 0.3095(3) 0.0385(3) 0.118(2) Uani d . 1 . .
H H4A 1.1614 0.3176 0.0454 0.142 Uiso calc R 1 . .
H H4B 1.0355 0.3286 -0.0110 0.142 Uiso calc R 1 . .
C C5 1.0469(5) 0.2393(3) 0.0321(3) 0.0971(16) Uani d . 1 . .
H H5A 1.1355 0.2189 0.0382 0.117 Uiso calc R 1 . .
H H5B 1.0120 0.2298 -0.0201 0.117 Uiso calc R 1 . .
C C6 0.9594(6) 0.2066(2) 0.0848(3) 0.1063(19) Uani d . 1 . .
H H6A 0.8906 0.1834 0.0535 0.128 Uiso calc R 1 . .
H H6B 1.0135 0.1731 0.1121 0.128 Uiso calc R 1 . .
C C7 0.6381(3) 0.25423(16) 0.22294(19) 0.0517(8) Uani d . 1 . .
H H7A 0.6789 0.2952 0.2435 0.062 Uiso calc R 1 . .
C C8 0.5519(4) 0.2706(2) 0.1495(2) 0.0724(11) Uani d . 1 . .
H H8A 0.6081 0.2920 0.1127 0.087 Uiso calc R 1 . .
H H8B 0.5174 0.2299 0.1263 0.087 Uiso calc R 1 . .
C C13 0.8643(3) 0.17867(16) 0.29569(18) 0.0515(8) Uani d . 1 . .
H H13A 0.7983 0.1551 0.3257 0.062 Uiso calc R 1 . .
C C24 0.4262(4) 0.07942(15) 0.07240(19) 0.0509(8) Uani d . 1 . .
C C28 0.4265(3) 0.05544(15) 0.2040(2) 0.0510(8) Uani d . 1 . .
C C29 0.5105(4) 0.04185(16) 0.27528(19) 0.0510(8) Uani d . 1 . .
C C23 0.5110(4) 0.09002(15) 0.00546(19) 0.0517(8) Uani d . 1 . .
C C33 0.7185(4) 0.00015(19) 0.3355(2) 0.0668(10) Uani d . 1 . .
H H33A 0.8025 -0.0200 0.3318 0.080 Uiso calc R 1 . .
F F2 0.8170(3) -0.09236(13) 0.17853(19) 0.1044(9) Uani d . 1 . .
C C19 0.7271(4) 0.10229(19) -0.0355(2) 0.0651(10) Uani d . 1 . .
H H19A 0.8196 0.1055 -0.0237 0.078 Uiso calc R 1 . .
C C34 0.6373(4) 0.01317(17) 0.2707(2) 0.0583(9) Uani d . 1 . .
H H34A 0.6680 0.0025 0.2224 0.070 Uiso calc R 1 . .
C C22 0.4591(4) 0.09145(17) -0.0705(2) 0.0631(10) Uani d . 1 . .
H H22A 0.3664 0.0878 -0.0817 0.076 Uiso calc R 1 . .
C C27 0.2865(4) 0.05087(18) 0.1998(2) 0.0635(10) Uani d . 1 . .
H H27A 0.2403 0.0409 0.2437 0.076 Uiso calc R 1 . .
C C32 0.6723(5) 0.0178(2) 0.4065(2) 0.0713(11) Uani d . 1 . .
C C12 0.5487(4) 0.22462(19) 0.2837(2) 0.0649(10) Uani d . 1 . .
H H12A 0.5164 0.1816 0.2663 0.078 Uiso calc R 1 . .
H H12B 0.6024 0.2184 0.3316 0.078 Uiso calc R 1 . .
C C18 0.9811(4) 0.1305(2) 0.2887(2) 0.0670(10) Uani d . 1 . .
H H18A 0.9492 0.0916 0.2606 0.080 Uiso calc R 1 . .
H H18B 1.0508 0.1511 0.2596 0.080 Uiso calc R 1 . .
C C14 0.9064(5) 0.23832(19) 0.3445(2) 0.0720(11) Uani d . 1 . .
H H14A 0.9728 0.2639 0.3181 0.086 Uiso calc R 1 . .
H H14B 0.8282 0.2663 0.3512 0.086 Uiso calc R 1 . .
C C30 0.4678(4) 0.05694(17) 0.3477(2) 0.0625(10) Uani d . 1 . .
H H30A 0.3826 0.0755 0.3520 0.075 Uiso calc R 1 . .
C C17 1.0409(5) 0.1100(2) 0.3669(2) 0.0748(11) Uani d . 1 . .
H H17A 1.1191 0.0820 0.3602 0.090 Uiso calc R 1 . .
H H17B 0.9747 0.0843 0.3934 0.090 Uiso calc R 1 . .
C C26 0.2172(4) 0.06113(19) 0.1308(2) 0.0696(11) Uani d . 1 . .
H H26A 0.1232 0.0588 0.1277 0.084 Uiso calc R 1 . .
C C20 0.6821(5) 0.10323(18) -0.1120(2) 0.0718(11) Uani d . 1 . .
H H20A 0.7427 0.1071 -0.1510 0.086 Uiso calc R 1 . .
F F1 0.8562(3) 0.00766(13) 0.12988(18) 0.1024(9) Uani d . 1 . .
B B1 0.9142(5) -0.0521(3) 0.1505(3) 0.0689(12) Uani d . 1 . .
C C15 0.9660(6) 0.2171(2) 0.4231(2) 0.0899(15) Uani d . 1 . .
H H15A 0.9973 0.2559 0.4519 0.108 Uiso calc R 1 . .
H H15B 0.8963 0.1960 0.4518 0.108 Uiso calc R 1 . .
C C31 0.5477(5) 0.04533(19) 0.4138(2) 0.0697(11) Uani d . 1 . .
H H31A 0.5174 0.0560 0.4621 0.084 Uiso calc R 1 . .
C C25 0.2863(4) 0.07504(19) 0.0657(2) 0.0656(10) Uani d . 1 . .
H H25A 0.2400 0.0813 0.0182 0.079 Uiso calc R 1 . .
C C21 0.5465(5) 0.09833(18) -0.1291(2) 0.0731(12) Uani d . 1 . .
H H21A 0.5131 0.0996 -0.1803 0.088 Uiso calc R 1 . .
F F4 1.0131(3) -0.04289(16) 0.20553(19) 0.1233(11) Uani d . 1 . .
C C11 0.4289(4) 0.2684(2) 0.2986(3) 0.0807(12) Uani d . 1 . .
H H11A 0.4609 0.3092 0.3227 0.097 Uiso calc R 1 . .
H H11B 0.3715 0.2462 0.3342 0.097 Uiso calc R 1 . .
F F3 0.9654(4) -0.07998(18) 0.08765(19) 0.1367(12) Uani d . 1 . .
C C16 1.0830(5) 0.1695(2) 0.4158(3) 0.0908(14) Uani d . 1 . .
H H16A 1.1148 0.1548 0.4668 0.109 Uiso calc R 1 . .
H H16B 1.1569 0.1922 0.3925 0.109 Uiso calc R 1 . .
C C10 0.3467(5) 0.2845(3) 0.2250(3) 0.1079(19) Uani d . 1 . .
H H10A 0.3059 0.2443 0.2039 0.130 Uiso calc R 1 . .
H H10B 0.2745 0.3148 0.2365 0.130 Uiso calc R 1 . .
C C9 0.4344(5) 0.3154(3) 0.1659(3) 0.0993(16) Uani d . 1 . .
H H9A 0.4686 0.3576 0.1850 0.119 Uiso calc R 1 . .
H H9B 0.3805 0.3234 0.1184 0.119 Uiso calc R 1 . .

loop_
_atom_site_aniso_label
_atom_site_aniso_U_11
_atom_site_aniso_U_22
_atom_site_aniso_U_33
_atom_site_aniso_U_12
_atom_site_aniso_U_13
_atom_site_aniso_U_23
Cu1 0.0505(3) 0.0598(3) 0.0497(3) -0.0065(2) 0.00034(18) -0.00971(18)
P1 0.0461(5) 0.0488(5) 0.0448(5) -0.0027(4) -0.0008(4) -0.0016(4)
Br1 0.1016(5) 0.1800(6) 0.0738(4) -0.0118(4) -0.0103(3) 0.0430(3)
N2 0.0463(16) 0.0445(14) 0.0495(16) -0.0020(12) -0.0010(13) -0.0071(11)
N1 0.0588(19) 0.0575(17) 0.0464(15) -0.0013(14) 0.0040(14) -0.0103(12)
C1 0.104(4) 0.055(2) 0.100(3) -0.006(2) 0.050(3) 0.005(2)
C2 0.103(4) 0.061(2) 0.091(3) -0.020(2) 0.021(3) 0.004(2)
C3 0.128(5) 0.071(3) 0.158(6) -0.007(3) 0.062(4) 0.027(3)
C4 0.131(5) 0.112(4) 0.117(4) -0.028(4) 0.056(4) 0.021(3)
C5 0.106(4) 0.097(4) 0.092(3) 0.006(3) 0.043(3) 0.017(3)
C6 0.131(5) 0.083(3) 0.111(4) -0.030(3) 0.065(4) -0.021(3)
C7 0.048(2) 0.0499(18) 0.0562(19) 0.0000(15) -0.0035(15) -0.0059(15)
C8 0.066(3) 0.086(3) 0.064(2) 0.014(2) -0.009(2) -0.004(2)
C13 0.053(2) 0.0535(19) 0.0472(19) -0.0032(16) -0.0035(15) -0.0024(14)
C24 0.052(2) 0.0411(17) 0.058(2) 0.0029(15) -0.0029(16) -0.0088(14)
C28 0.051(2) 0.0431(18) 0.060(2) 0.0009(15) 0.0083(16) -0.0058(15)
C29 0.053(2) 0.0465(18) 0.054(2) -0.0054(16) 0.0124(16) -0.0032(14)
C23 0.059(2) 0.0389(17) 0.056(2) -0.0003(15) -0.0055(17) -0.0051(14)
C33 0.059(2) 0.074(3) 0.068(3) 0.0010(19) 0.008(2) 0.0142(19)
F2 0.0653(16) 0.0881(17) 0.160(3) -0.0037(14) 0.0074(17) 0.0175(17)
C19 0.069(3) 0.072(2) 0.054(2) -0.0079(19) 0.0067(19) -0.0102(17)
C34 0.057(2) 0.061(2) 0.058(2) -0.0032(18) 0.0107(18) -0.0006(16)
C22 0.074(3) 0.057(2) 0.056(2) 0.0006(18) -0.0167(19) -0.0014(16)
C27 0.053(2) 0.066(2) 0.073(3) 0.0020(18) 0.014(2) -0.0090(18)
C32 0.078(3) 0.078(3) 0.059(2) -0.014(2) 0.001(2) 0.0165(19)
C12 0.063(2) 0.064(2) 0.069(2) 0.0038(19) 0.0127(19) -0.0100(18)
C18 0.063(3) 0.078(3) 0.059(2) 0.012(2) -0.0071(19) 0.0004(18)
C14 0.092(3) 0.061(2) 0.061(2) 0.001(2) -0.022(2) -0.0081(18)
C30 0.065(2) 0.061(2) 0.063(2) 0.0029(18) 0.0165(19) -0.0004(17)
C17 0.069(3) 0.088(3) 0.067(3) 0.019(2) -0.006(2) 0.009(2)
C26 0.045(2) 0.073(3) 0.091(3) -0.0029(19) 0.003(2) -0.006(2)
C20 0.101(4) 0.061(2) 0.054(2) -0.008(2) 0.012(2) -0.0045(17)
F1 0.104(2) 0.0866(17) 0.118(2) 0.0332(15) 0.0251(17) 0.0238(15)
B1 0.051(3) 0.076(3) 0.081(3) 0.007(2) 0.009(2) 0.000(2)
C15 0.133(4) 0.078(3) 0.055(2) 0.000(3) -0.028(3) -0.004(2)
C31 0.087(3) 0.071(2) 0.052(2) -0.008(2) 0.014(2) 0.0030(18)
C25 0.055(2) 0.063(2) 0.077(3) 0.0020(18) -0.0142(19) -0.0041(19)
C21 0.117(4) 0.054(2) 0.046(2) 0.001(2) -0.012(2) -0.0041(16)
F4 0.099(2) 0.130(2) 0.135(3) -0.0346(19) -0.0452(19) 0.0268(19)
C11 0.062(3) 0.095(3) 0.085(3) 0.009(2) 0.012(2) -0.024(2)
F3 0.137(3) 0.155(3) 0.121(3) 0.051(2) 0.036(2) -0.024(2)
C16 0.083(3) 0.108(4) 0.077(3) -0.010(3) -0.032(2) 0.016(3)
C10 0.059(3) 0.156(5) 0.108(4) 0.033(3) -0.009(3) -0.044(4)
C9 0.086(4) 0.121(4) 0.087(3) 0.047(3) -0.027(3) -0.014(3)

loop_
_atom_type_symbol
_atom_type_description
_atom_type_scat_dispersion_real
_atom_type_scat_dispersion_imag
_atom_type_scat_source
C C 0.0033 0.0016 'International Tables Vol C Tables 4.2.6.8 and 6.1.1.4'
H H 0.0000 0.0000 'International Tables Vol C Tables 4.2.6.8 and 6.1.1.4'
B B 0.0013 0.0007 'International Tables Vol C Tables 4.2.6.8 and 6.1.1.4'
N N 0.0061 0.0033 'International Tables Vol C Tables 4.2.6.8 and 6.1.1.4'
F F 0.0171 0.0103 'International Tables Vol C Tables 4.2.6.8 and 6.1.1.4'
P P 0.1023 0.0942 'International Tables Vol C Tables 4.2.6.8 and 6.1.1.4'
Cu Cu 0.3201 1.2651 'International Tables Vol C Tables 4.2.6.8 and 6.1.1.4'
Br Br -0.2901 2.4595 'International Tables Vol C Tables 4.2.6.8 and 6.1.1.4'

loop_
_geom_angle_atom_site_label_1
_geom_angle_atom_site_label_2
_geom_angle_atom_site_label_3
_geom_angle_site_symmetry_1
_geom_angle_site_symmetry_3
_geom_angle
_geom_angle_publ_flag
N1 Cu1 N2 . . 80.02(11) ?
N1 Cu1 P1 . . 131.74(8) ?
N2 Cu1 P1 . . 129.43(7) ?
C1 P1 C13 . . 108.2(2) ?
C1 P1 C7 . . 105.74(18) ?
C13 P1 C7 . . 104.91(15) ?
C1 P1 Cu1 . . 111.03(15) ?
C13 P1 Cu1 . . 117.53(11) ?
C7 P1 Cu1 . . 108.68(11) ?
C24 N2 C28 . . 119.8(3) ?
C24 N2 Cu1 . . 110.1(2) ?
C28 N2 Cu1 . . 127.8(2) ?
C19 N1 C23 . . 118.5(3) ?
C19 N1 Cu1 . . 128.3(3) ?
C23 N1 Cu1 . . 112.5(2) ?
C6 C1 C2 . . 120.3(4) ?
C6 C1 P1 . . 117.2(3) ?
C2 C1 P1 . . 122.5(3) ?
C6 C1 H1A . . 90.3 ?
C2 C1 H1A . . 90.3 ?
P1 C1 H1A . . 90.3 ?
C1 C2 C3 . . 117.5(4) ?
C1 C2 H2A . . 107.9 ?
C3 C2 H2A . . 107.9 ?
C1 C2 H2B . . 107.9 ?
C3 C2 H2B . . 107.9 ?
H2A C2 H2B . . 107.2 ?
C4 C3 C2 . . 121.4(4) ?
C4 C3 H3A . . 107.0 ?
C2 C3 H3A . . 107.0 ?
C4 C3 H3B . . 107.0 ?
C2 C3 H3B . . 107.0 ?
H3A C3 H3B . . 106.7 ?
C3 C4 C5 . . 120.8(4) ?
C3 C4 H4A . . 107.1 ?
C5 C4 H4A . . 107.1 ?
C3 C4 H4B . . 107.1 ?
C5 C4 H4B . . 107.1 ?
H4A C4 H4B . . 106.8 ?
C4 C5 C6 . . 118.5(4) ?
C4 C5 H5A . . 107.7 ?
C6 C5 H5A . . 107.7 ?
C4 C5 H5B . . 107.7 ?
C6 C5 H5B . . 107.7 ?
H5A C5 H5B . . 107.1 ?
C1 C6 C5 . . 121.6(4) ?
C1 C6 H6A . . 106.9 ?
C5 C6 H6A . . 106.9 ?
C1 C6 H6B . . 106.9 ?
C5 C6 H6B . . 106.9 ?
H6A C6 H6B . . 106.7 ?
C12 C7 C8 . . 109.8(3) ?
C12 C7 P1 . . 110.3(2) ?
C8 C7 P1 . . 110.5(2) ?
C12 C7 H7A . . 108.7 ?
C8 C7 H7A . . 108.7 ?
P1 C7 H7A . . 108.7 ?
C9 C8 C7 . . 111.9(3) ?
C9 C8 H8A . . 109.2 ?
C7 C8 H8A . . 109.2 ?
C9 C8 H8B . . 109.2 ?
C7 C8 H8B . . 109.2 ?
H8A C8 H8B . . 107.9 ?
C14 C13 C18 . . 111.4(3) ?
C14 C13 P1 . . 116.7(2) ?
C18 C13 P1 . . 112.1(2) ?
C14 C13 H13A . . 105.1 ?
C18 C13 H13A . . 105.1 ?
P1 C13 H13A . . 105.1 ?
N2 C24 C25 . . 121.2(3) ?
N2 C24 C23 . . 115.5(3) ?
C25 C24 C23 . . 123.2(3) ?
N2 C28 C27 . . 120.7(3) ?
N2 C28 C29 . . 116.0(3) ?
C27 C28 C29 . . 123.2(3) ?
C30 C29 C34 . . 117.7(3) ?
C30 C29 C28 . . 122.3(3) ?
C34 C29 C28 . . 120.0(3) ?
N1 C23 C22 . . 121.1(3) ?
N1 C23 C24 . . 115.6(3) ?
C22 C23 C24 . . 123.3(3) ?
C34 C33 C32 . . 118.2(4) ?
C34 C33 H33A . . 120.9 ?
C32 C33 H33A . . 120.9 ?
N1 C19 C20 . . 123.1(4) ?
N1 C19 H19A . . 118.5 ?
C20 C19 H19A . . 118.5 ?
C33 C34 C29 . . 121.7(3) ?
C33 C34 H34A . . 119.2 ?
C29 C34 H34A . . 119.2 ?
C21 C22 C23 . . 119.1(4) ?
C21 C22 H22A . . 120.4 ?
C23 C22 H22A . . 120.4 ?
C26 C27 C28 . . 119.5(4) ?
C26 C27 H27A . . 120.3 ?
C28 C27 H27A . . 120.3 ?
C31 C32 C33 . . 122.0(4) ?
C31 C32 Br1 . . 119.0(3) ?
C33 C32 Br1 . . 119.0(3) ?
C11 C12 C7 . . 112.0(3) ?
C11 C12 H12A . . 109.2 ?
C7 C12 H12A . . 109.2 ?
C11 C12 H12B . . 109.2 ?
C7 C12 H12B . . 109.2 ?
H12A C12 H12B . . 107.9 ?
C17 C18 C13 . . 111.7(3) ?
C17 C18 H18A . . 109.3 ?
C13 C18 H18A . . 109.3 ?
C17 C18 H18B . . 109.3 ?
C13 C18 H18B . . 109.3 ?
H18A C18 H18B . . 107.9 ?
C15 C14 C13 . . 111.0(3) ?
C15 C14 H14A . . 109.4 ?
C13 C14 H14A . . 109.4 ?
C15 C14 H14B . . 109.4 ?
C13 C14 H14B . . 109.4 ?
H14A C14 H14B . . 108.0 ?
C31 C30 C29 . . 122.0(4) ?
C31 C30 H30A . . 119.0 ?
C29 C30 H30A . . 119.0 ?
C18 C17 C16 . . 111.5(3) ?
C18 C17 H17A . . 109.3 ?
C16 C17 H17A . . 109.3 ?
C18 C17 H17B . . 109.3 ?
C16 C17 H17B . . 109.3 ?
H17A C17 H17B . . 108.0 ?
C27 C26 C25 . . 120.0(4) ?
C27 C26 H26A . . 120.0 ?
C25 C26 H26A . . 120.0 ?
C21 C20 C19 . . 118.3(4) ?
C21 C20 H20A . . 120.9 ?
C19 C20 H20A . . 120.9 ?
F4 B1 F3 . . 109.9(4) ?
F4 B1 F2 . . 109.3(4) ?
F3 B1 F2 . . 109.8(4) ?
F4 B1 F1 . . 110.0(4) ?
F3 B1 F1 . . 109.0(4) ?
F2 B1 F1 . . 108.8(4) ?
C16 C15 C14 . . 111.5(4) ?
C16 C15 H15A . . 109.3 ?
C14 C15 H15A . . 109.3 ?
C16 C15 H15B . . 109.3 ?
C14 C15 H15B . . 109.3 ?
H15A C15 H15B . . 108.0 ?
C32 C31 C30 . . 118.3(4) ?
C32 C31 H31A . . 120.8 ?
C30 C31 H31A . . 120.8 ?
C26 C25 C24 . . 118.7(4) ?
C26 C25 H25A . . 120.6 ?
C24 C25 H25A . . 120.6 ?
C20 C21 C22 . . 119.8(4) ?
C20 C21 H21A . . 120.1 ?
C22 C21 H21A . . 120.1 ?
C12 C11 C10 . . 111.9(3) ?
C12 C11 H11A . . 109.2 ?
C10 C11 H11A . . 109.2 ?
C12 C11 H11B . . 109.2 ?
C10 C11 H11B . . 109.2 ?
H11A C11 H11B . . 107.9 ?
C15 C16 C17 . . 111.2(4) ?
C15 C16 H16A . . 109.4 ?
C17 C16 H16A . . 109.4 ?
C15 C16 H16B . . 109.4 ?
C17 C16 H16B . . 109.4 ?
H16A C16 H16B . . 108.0 ?
C9 C10 C11 . . 111.0(4) ?
C9 C10 H10A . . 109.4 ?
C11 C10 H10A . . 109.4 ?
C9 C10 H10B . . 109.4 ?
C11 C10 H10B . . 109.4 ?
H10A C10 H10B . . 108.0 ?
C10 C9 C8 . . 110.7(4) ?
C10 C9 H9A . . 109.5 ?
C8 C9 H9A . . 109.5 ?
C10 C9 H9B . . 109.5 ?
C8 C9 H9B . . 109.5 ?
H9A C9 H9B . . 108.1 ?

loop_
_geom_bond_atom_site_label_1
_geom_bond_atom_site_label_2
_geom_bond_site_symmetry_2
_geom_bond_distance
_geom_bond_publ_flag
Cu1 N1 . 2.038(3) ?
Cu1 N2 . 2.080(3) ?
Cu1 P1 . 2.1811(9) ?
P1 C1 . 1.848(4) ?
P1 C13 . 1.851(3) ?
P1 C7 . 1.855(3) ?
Br1 C32 . 1.896(4) ?
N2 C24 . 1.346(4) ?
N2 C28 . 1.349(4) ?
N1 C19 . 1.335(4) ?
N1 C23 . 1.342(4) ?
C1 C6 . 1.416(5) ?
C1 C2 . 1.457(5) ?
C1 H1A . 0.9800 ?
C2 C3 . 1.468(6) ?
C2 H2A . 0.9700 ?
C2 H2B . 0.9700 ?
C3 C4 . 1.412(7) ?
C3 H3A . 0.9700 ?
C3 H3B . 0.9700 ?
C4 C5 . 1.434(7) ?
C4 H4A . 0.9700 ?
C4 H4B . 0.9700 ?
C5 C6 . 1.451(6) ?
C5 H5A . 0.9700 ?
C5 H5B . 0.9700 ?
C6 H6A . 0.9700 ?
C6 H6B . 0.9700 ?
C7 C12 . 1.532(5) ?
C7 C8 . 1.531(5) ?
C7 H7A . 0.9800 ?
C8 C9 . 1.512(6) ?
C8 H8A . 0.9700 ?
C8 H8B . 0.9700 ?
C13 C14 . 1.519(5) ?
C13 C18 . 1.520(5) ?
C13 H13A . 0.9800 ?
C24 C25 . 1.385(5) ?
C24 C23 . 1.483(5) ?
C28 C27 . 1.386(5) ?
C28 C29 . 1.479(5) ?
C29 C30 . 1.379(5) ?
C29 C34 . 1.388(5) ?
C23 C22 . 1.389(5) ?
C33 C34 . 1.372(5) ?
C33 C32 . 1.382(6) ?
C33 H33A . 0.9300 ?
F2 B1 . 1.368(5) ?
C19 C20 . 1.376(5) ?
C19 H19A . 0.9300 ?
C34 H34A . 0.9300 ?
C22 C21 . 1.375(6) ?
C22 H22A . 0.9300 ?
C27 C26 . 1.362(5) ?
C27 H27A . 0.9300 ?
C32 C31 . 1.365(6) ?
C12 C11 . 1.512(5) ?
C12 H12A . 0.9700 ?
C12 H12B . 0.9700 ?
C18 C17 . 1.507(5) ?
C18 H18A . 0.9700 ?
C18 H18B . 0.9700 ?
C14 C15 . 1.518(5) ?
C14 H14A . 0.9700 ?
C14 H14B . 0.9700 ?
C30 C31 . 1.377(6) ?
C30 H30A . 0.9300 ?
C17 C16 . 1.519(6) ?
C17 H17A . 0.9700 ?
C17 H17B . 0.9700 ?
C26 C25 . 1.380(5) ?
C26 H26A . 0.9300 ?
C20 C21 . 1.362(6) ?
C20 H20A . 0.9300 ?
F1 B1 . 1.376(5) ?
B1 F4 . 1.343(6) ?
B1 F3 . 1.349(5) ?
C15 C16 . 1.515(7) ?
C15 H15A . 0.9700 ?
C15 H15B . 0.9700 ?
C31 H31A . 0.9300 ?
C25 H25A . 0.9300 ?
C21 H21A . 0.9300 ?
C11 C10 . 1.512(7) ?
C11 H11A . 0.9700 ?
C11 H11B . 0.9700 ?
C16 H16A . 0.9700 ?
C16 H16B . 0.9700 ?
C10 C9 . 1.513(7) ?
C10 H10A . 0.9700 ?
C10 H10B . 0.9700 ?
C9 H9A . 0.9700 ?
C9 H9B . 0.9700 ?

loop_
_geom_torsion_atom_site_label_1
_geom_torsion_atom_site_label_2
_geom_torsion_atom_site_label_3
_geom_torsion_atom_site_label_4
_geom_torsion_site_symmetry_1
_geom_torsion_site_symmetry_2
_geom_torsion_site_symmetry_3
_geom_torsion_site_symmetry_4
_geom_torsion
_geom_torsion_publ_flag
N1 Cu1 P1 C1 . . . . -29.0(2) ?
N2 Cu1 P1 C1 . . . . -144.6(2) ?
N1 Cu1 P1 C13 . . . . -154.23(16) ?
N2 Cu1 P1 C13 . . . . 90.12(16) ?
N1 Cu1 P1 C7 . . . . 86.93(16) ?
N2 Cu1 P1 C7 . . . . -28.73(15) ?
N1 Cu1 N2 C24 . . . . -22.3(2) ?
P1 Cu1 N2 C24 . . . . 114.66(19) ?
N1 Cu1 N2 C28 . . . . 175.3(3) ?
P1 Cu1 N2 C28 . . . . -47.8(3) ?
N2 Cu1 N1 C19 . . . . -170.5(3) ?
P1 Cu1 N1 C19 . . . . 54.4(3) ?
N2 Cu1 N1 C23 . . . . 19.1(2) ?
P1 Cu1 N1 C23 . . . . -115.9(2) ?
C13 P1 C1 C6 . . . . 100.5(5) ?
C7 P1 C1 C6 . . . . -147.6(4) ?
Cu1 P1 C1 C6 . . . . -29.9(5) ?
C13 P1 C1 C2 . . . . -80.5(5) ?
C7 P1 C1 C2 . . . . 31.5(5) ?
Cu1 P1 C1 C2 . . . . 149.2(4) ?
C6 C1 C2 C3 . . . . 2.2(8) ?
P1 C1 C2 C3 . . . . -176.8(4) ?
C1 C2 C3 C4 . . . . -0.1(9) ?
C2 C3 C4 C5 . . . . -1.8(10) ?
C3 C4 C5 C6 . . . . 1.6(10) ?
C2 C1 C6 C5 . . . . -2.5(9) ?
P1 C1 C6 C5 . . . . 176.6(5) ?
C4 C5 C6 C1 . . . . 0.6(9) ?
C1 P1 C7 C12 . . . . -170.3(3) ?
C13 P1 C7 C12 . . . . -56.1(3) ?
Cu1 P1 C7 C12 . . . . 70.4(3) ?
C1 P1 C7 C8 . . . . 68.0(3) ?
C13 P1 C7 C8 . . . . -177.7(3) ?
Cu1 P1 C7 C8 . . . . -51.2(3) ?
C12 C7 C8 C9 . . . . 55.1(5) ?
P1 C7 C8 C9 . . . . 177.0(3) ?
C1 P1 C13 C14 . . . . 62.4(3) ?
C7 P1 C13 C14 . . . . -50.2(3) ?
Cu1 P1 C13 C14 . . . . -171.0(3) ?
C1 P1 C13 C18 . . . . -67.9(3) ?
C7 P1 C13 C18 . . . . 179.6(3) ?
Cu1 P1 C13 C18 . . . . 58.8(3) ?
C28 N2 C24 C25 . . . . 3.3(5) ?
Cu1 N2 C24 C25 . . . . -160.8(3) ?
C28 N2 C24 C23 . . . . -174.0(3) ?
Cu1 N2 C24 C23 . . . . 21.9(3) ?
C24 N2 C28 C27 . . . . -3.5(5) ?
Cu1 N2 C28 C27 . . . . 157.4(2) ?
C24 N2 C28 C29 . . . . 174.9(3) ?
Cu1 N2 C28 C29 . . . . -24.2(4) ?
N2 C28 C29 C30 . . . . 147.1(3) ?
C27 C28 C29 C30 . . . . -34.5(5) ?
N2 C28 C29 C34 . . . . -32.6(4) ?
C27 C28 C29 C34 . . . . 145.7(3) ?
C19 N1 C23 C22 . . . . -3.1(5) ?
Cu1 N1 C23 C22 . . . . 168.3(3) ?
C19 N1 C23 C24 . . . . 175.6(3) ?
Cu1 N1 C23 C24 . . . . -13.0(3) ?
N2 C24 C23 N1 . . . . -6.6(4) ?
C25 C24 C23 N1 . . . . 176.2(3) ?
N2 C24 C23 C22 . . . . 172.1(3) ?
C25 C24 C23 C22 . . . . -5.1(5) ?
C23 N1 C19 C20 . . . . 2.3(5) ?
Cu1 N1 C19 C20 . . . . -167.5(3) ?
C32 C33 C34 C29 . . . . -1.5(5) ?
C30 C29 C34 C33 . . . . -0.1(5) ?
C28 C29 C34 C33 . . . . 179.6(3) ?
N1 C23 C22 C21 . . . . 1.8(5) ?
C24 C23 C22 C21 . . . . -176.8(3) ?
N2 C28 C27 C26 . . . . 1.4(5) ?
C29 C28 C27 C26 . . . . -176.9(3) ?
C34 C33 C32 C31 . . . . 2.2(6) ?
C34 C33 C32 Br1 . . . . -178.5(3) ?
C8 C7 C12 C11 . . . . -53.4(4) ?
P1 C7 C12 C11 . . . . -175.5(3) ?
C14 C13 C18 C17 . . . . 54.7(4) ?
P1 C13 C18 C17 . . . . -172.4(3) ?
C18 C13 C14 C15 . . . . -54.7(5) ?
P1 C13 C14 C15 . . . . 174.7(3) ?
C34 C29 C30 C31 . . . . 1.0(5) ?
C28 C29 C30 C31 . . . . -178.7(3) ?
C13 C18 C17 C16 . . . . -54.7(5) ?
C28 C27 C26 C25 . . . . 0.9(6) ?
N1 C19 C20 C21 . . . . -0.2(6) ?
C13 C14 C15 C16 . . . . 55.3(5) ?
C33 C32 C31 C30 . . . . -1.4(6) ?
Br1 C32 C31 C30 . . . . 179.4(3) ?
C29 C30 C31 C32 . . . . -0.3(6) ?
C27 C26 C25 C24 . . . . -1.2(6) ?
N2 C24 C25 C26 . . . . -0.9(5) ?
C23 C24 C25 C26 . . . . 176.1(3) ?
C19 C20 C21 C22 . . . . -1.2(6) ?
C23 C22 C21 C20 . . . . 0.4(5) ?
C7 C12 C11 C10 . . . . 54.4(5) ?
C14 C15 C16 C17 . . . . -55.4(5) ?
C18 C17 C16 C15 . . . . 55.0(5) ?
C12 C11 C10 C9 . . . . -55.5(6) ?
C11 C10 C9 C8 . . . . 56.5(6) ?
C7 C8 C9 C10 . . . . -57.2(5) ?
